data_7049698
loop_
_publ_author_name
'Mohan, Midhun'
'Rajak, Sanil'
'Tremblay, Alexandre A.'
'Maris, Thierry'
'Duong, Adam'

_publ_section_title
;
 Syntheses of mono and bimetallic cyamelurate polymers with reversible
 chromic behaviour.
;
_journal_issue 20
_journal_name_full 'Dalton transactions (Cambridge, England : 2003)'
_journal_page_first 7006
_journal_page_last 7014
_journal_paper_doi 10.1039/c9dt01278h
_journal_volume 48
_journal_year 2019
_chemical_formula_moiety 'C12 H10 N14 O10 Zn, H12 O6 Zn'
_chemical_formula_sum 'C12 H22 N14 O16 Zn2'
_chemical_formula_weight 749.17
_space_group_crystal_system triclinic
_space_group_IT_number 2
_space_group_name_Hall '-P 1'
_space_group_name_H-M_alt 'P -1'
_symmetry_space_group_name_Hall '-P 1'
_symmetry_space_group_name_H-M 'P -1'
_atom_sites_solution_hydrogens difmap
_atom_sites_solution_primary direct
_audit_creation_date 2016-05-17
_audit_creation_method
;
Olex2 1.2
(compiled 2016.02.19 svn.r3266 for OlexSys, GUI svn.r5155)
;
_audit_update_record
;
2018-09-05 deposited with the CCDC.    2019-04-15 downloaded from the CCDC.
;
_cell_angle_alpha 77.798(2)
_cell_angle_beta 84.443(2)
_cell_angle_gamma 87.127(2)
_cell_formula_units_Z 1
_cell_length_a 7.4188(3)
_cell_length_b 8.6369(4)
_cell_length_c 9.2126(4)
_cell_measurement_reflns_used 9876
_cell_measurement_temperature 100
_cell_measurement_theta_max 60.721
_cell_measurement_theta_min 4.290
_cell_volume 573.99(4)
_computing_cell_refinement
;
SAINT (2013) V8.37A; Integration Software for Single Crystal Data.
Bruker AXS Inc., Madison, WI 53719-1173.
;
_computing_data_collection
;
APEX 2 (2013) Bruker AXS Inc., Madison, WI 53719-1173.
;
_computing_data_reduction
;
SAINT (2013) V8.37A; Integration Software for Single Crystal Data.
Bruker AXS Inc., Madison, WI 53719-1173.
;
_computing_molecular_graphics 'Olex2 (Dolomanov et al., 2009)'
_computing_publication_material 'Olex2 (Dolomanov et al., 2009)'
_computing_structure_refinement 'XL (Sheldrick, 2008)'
_computing_structure_solution 'XT (Sheldrick, 2015)'
_diffrn_ambient_temperature 100
_diffrn_detector 'CMOS Area detector'
_diffrn_detector_area_resol_mean 10.24
_diffrn_detector_type 'Bruker Photon 100 CMOS Detector'
_diffrn_measured_fraction_theta_full 0.998
_diffrn_measured_fraction_theta_max 0.998
_diffrn_measurement_device 'k-geometry diffractometer'
_diffrn_measurement_device_type 'Bruker Venture Metaljet'
_diffrn_measurement_method '\w and \f scans'
_diffrn_radiation_collimation 'Focusing mirrors'
_diffrn_radiation_monochromator 'Helios MX Mirror Optics'
_diffrn_radiation_probe x-ray
_diffrn_radiation_type GaK\a
_diffrn_radiation_wavelength 1.34139
_diffrn_reflns_av_R_equivalents 0.0437
_diffrn_reflns_av_unetI/netI 0.0216
_diffrn_reflns_Laue_measured_fraction_full 0.998
_diffrn_reflns_Laue_measured_fraction_max 0.998
_diffrn_reflns_limit_h_max 9
_diffrn_reflns_limit_h_min -9
_diffrn_reflns_limit_k_max 11
_diffrn_reflns_limit_k_min -11
_diffrn_reflns_limit_l_max 11
_diffrn_reflns_limit_l_min -11
_diffrn_reflns_number 23186
_diffrn_reflns_point_group_measured_fraction_full 0.998
_diffrn_reflns_point_group_measured_fraction_max 0.998
_diffrn_reflns_theta_full 53.594
_diffrn_reflns_theta_max 60.763
_diffrn_reflns_theta_min 4.288
_diffrn_source 'Metal Jet'
_diffrn_source_target Ga
_diffrn_source_type 'Gallium Liquid Metal Jet Source'
_exptl_absorpt_coefficient_mu 2.388
_exptl_absorpt_correction_T_max 0.5163
_exptl_absorpt_correction_T_min 0.4064
_exptl_absorpt_correction_type multi-scan
_exptl_absorpt_process_details
;
SADABS-2014/5 (Bruker,2014/5) was used for absorption correction.
wR2(int) was 0.1053 before and 0.0581 after correction.
The Ratio of minimum to maximum transmission is 0.7871.
The \l/2 correction factor is 0.00150.
;
_exptl_crystal_colour 'clear light colourless'
_exptl_crystal_colour_lustre clear
_exptl_crystal_colour_modifier light
_exptl_crystal_colour_primary colourless
_exptl_crystal_density_diffrn 2.167
_exptl_crystal_description platelet
_exptl_crystal_F_000 380
_exptl_crystal_size_max 0.18
_exptl_crystal_size_mid 0.07
_exptl_crystal_size_min 0.05
_refine_diff_density_max 0.577
_refine_diff_density_min -0.452
_refine_diff_density_rms 0.092
_refine_ls_extinction_method none
_refine_ls_goodness_of_fit_ref 1.070
_refine_ls_hydrogen_treatment refall
_refine_ls_matrix_type full
_refine_ls_number_parameters 246
_refine_ls_number_reflns 2636
_refine_ls_number_restraints 45
_refine_ls_restrained_S_all 1.067
_refine_ls_R_factor_all 0.0284
_refine_ls_R_factor_gt 0.0264
_refine_ls_shift/su_max 0.000
_refine_ls_shift/su_mean 0.000
_refine_ls_structure_factor_coef Fsqd
_refine_ls_weighting_details 'w=1/[\s^2^(Fo^2^)+(0.0460P)^2^+0.2171P] where P=(Fo^2^+2Fc^2^)/3'
_refine_ls_weighting_scheme calc
_refine_ls_wR_factor_gt 0.0705
_refine_ls_wR_factor_ref 0.0719
_reflns_Friedel_coverage 0.000
_reflns_number_gt 2454
_reflns_number_total 2636
_reflns_threshold_expression 'I > 2\s(I)'
_cod_data_source_file c9dt01278h2.cif
_cod_data_source_block adam842
_cod_depositor_comments
;
The following automatic conversions were performed:

'_diffrn_radiation_probe' value 'X-ray' changed to 'x-ray' according
to
/home/data/users/saulius/crontab/automatic-downloads/rss-feeds/RSC/lib/dictionaries/cif_core.dic
dictionary named 'cif_core.dic' version 2.4.2 from 2011-04-26.

Automatic conversion script
Id: cif_fix_values 4973 2017-02-22 13:04:09Z antanas 

 Adding full bibliography for 7049694--7049700.cif.
;
_cod_database_code 7049698
_shelx_space_group_comment
;
The symmetry employed for this shelxl refinement is uniquely defined
by the following loop, which should always be used as a source of
symmetry information in preference to the above space-group names.
They are only intended as comments.
;
_shelx_estimated_absorpt_t_max 0.890
_shelx_estimated_absorpt_t_min 0.673
_olex2_refinement_description
;
1. Restrained distances
 O4-H4A \\sim O4-H4B \\sim O5-H5A \\sim O5-H5B \\sim O6-H6A \\sim O6-H6B \\sim
O7-H7A \\sim O7-H7B \\sim O8-
 H8A \\sim O8-H8B
 with sigma of 0.02
;
_shelx_shelxl_version_number 2014/7
_olex2_date_sample_data_collection 2016-05-16
_olex2_date_sample_submission 2016-05-13
_olex2_submission_original_sample_id 'MID-1 '
_olex2_submission_special_instructions 'No special instructions were received'

loop_
_space_group_symop_operation_xyz
'x, y, z'
'-x, -y, -z'

loop_
_atom_site_label
_atom_site_type_symbol
_atom_site_fract_x
_atom_site_fract_y
_atom_site_fract_z
_atom_site_U_iso_or_equiv
_atom_site_adp_type
_atom_site_occupancy
_atom_site_site_symmetry_order
_atom_site_calc_flag
_atom_site_refinement_flags_posn
_atom_site_refinement_flags_adp
_atom_site_refinement_flags_occupancy
Zn1 Zn 0.5000 1.0000 1.0000 0.01144(10) Uani 1 2 d S T P
O1 O 0.45186(13) 0.79405(11) 0.91371(11) 0.0132(2) Uani 1 1 d . . .
O2 O 0.95112(14) 1.00457(11) 0.24416(11) 0.0159(2) Uani 1 1 d . . .
O3 O 0.71627(15) 0.23741(11) 0.50405(10) 0.0163(2) Uani 1 1 d . . .
O4 O 0.22023(14) 1.05387(12) 1.01847(11) 0.0152(2) Uani 1 1 d D . .
H4A H 0.162(4) 1.023(4) 1.095(2) 0.062(9) Uiso 1 1 d D . .
H4B H 0.170(3) 1.033(3) 0.951(2) 0.047(7) Uiso 1 1 d D . .
O5 O 0.48935(14) 1.13474(12) 0.79186(11) 0.0143(2) Uani 1 1 d D . .
H5A H 0.524(4) 1.224(2) 0.764(3) 0.043(7) Uiso 1 1 d D . .
H5B H 0.532(3) 1.081(2) 0.734(2) 0.032(6) Uiso 1 1 d D . .
N1 N 0.61291(16) 0.87229(13) 0.68999(13) 0.0132(2) Uani 1 1 d . . .
N2 N 0.78759(16) 0.93618(14) 0.46587(13) 0.0133(2) Uani 1 1 d . . .
H2 H 0.775(3) 1.039(3) 0.474(2) 0.036(6) Uiso 1 1 d . . .
N3 N 0.52651(15) 0.60239(13) 0.78246(13) 0.0127(2) Uani 1 1 d . . .
N4 N 0.71184(15) 0.67567(13) 0.55646(12) 0.0114(2) Uani 1 1 d . . .
N5 N 0.90864(16) 0.74142(13) 0.33410(12) 0.0133(2) Uani 1 1 d . . .
N6 N 0.62286(16) 0.41369(13) 0.64651(13) 0.0135(2) Uani 1 1 d . . .
N7 N 0.82373(16) 0.48330(13) 0.42224(13) 0.0130(2) Uani 1 1 d . . .
C1 C 0.52875(18) 0.75491(15) 0.79809(15) 0.0123(3) Uani 1 1 d . . .
C2 C 0.70112(18) 0.82942(16) 0.57507(15) 0.0116(3) Uani 1 1 d . . .
C3 C 0.88666(18) 0.89497(16) 0.34263(15) 0.0125(3) Uani 1 1 d . . .
C4 C 0.61864(18) 0.56123(16) 0.66469(15) 0.0114(3) Uani 1 1 d . . .
C5 C 0.81718(18) 0.63161(16) 0.43471(15) 0.0114(3) Uani 1 1 d . . .
C6 C 0.72104(18) 0.37460(16) 0.52402(15) 0.0130(3) Uani 1 1 d . . .
Zn2 Zn 1.0000 0.5000 0.0000 0.01154(10) Uani 1 2 d S T P
O6 O 1.00880(14) 0.34406(12) 0.20960(11) 0.0141(2) Uani 1 1 d D . .
H6A H 0.973(3) 0.2590(19) 0.217(2) 0.027(6) Uiso 1 1 d D . .
H6B H 0.959(3) 0.388(3) 0.271(2) 0.031(6) Uiso 1 1 d D . .
O7 O 1.11379(14) 0.68055(12) 0.07478(12) 0.0167(2) Uani 1 1 d D . .
H7A H 1.064(3) 0.694(3) 0.1532(18) 0.029(5) Uiso 1 1 d D . .
H7B H 1.220(2) 0.698(3) 0.058(3) 0.050(7) Uiso 1 1 d D . .
O8 O 1.24574(14) 0.41015(12) -0.07256(12) 0.0165(2) Uani 1 1 d D . .
H8A H 1.327(3) 0.463(3) -0.108(2) 0.033(6) Uiso 1 1 d D . .
H8B H 1.268(3) 0.3181(18) -0.055(3) 0.035(6) Uiso 1 1 d D . .

loop_
_atom_site_aniso_label
_atom_site_aniso_U_11
_atom_site_aniso_U_22
_atom_site_aniso_U_33
_atom_site_aniso_U_23
_atom_site_aniso_U_13
_atom_site_aniso_U_12
Zn1 0.01221(16) 0.01036(15) 0.01104(15) -0.00216(11) 0.00244(11) -0.00039(10)
O1 0.0156(5) 0.0120(4) 0.0121(5) -0.0044(4) 0.0037(4) -0.0020(4)
O2 0.0193(5) 0.0126(5) 0.0139(5) -0.0019(4) 0.0064(4) -0.0027(4)
O3 0.0221(5) 0.0107(5) 0.0160(5) -0.0048(4) 0.0034(4) -0.0013(4)
O4 0.0123(5) 0.0191(5) 0.0134(5) -0.0035(4) 0.0023(4) -0.0006(4)
O5 0.0198(5) 0.0107(5) 0.0113(5) -0.0021(4) 0.0042(4) -0.0004(4)
N1 0.0158(5) 0.0108(5) 0.0124(5) -0.0031(4) 0.0031(4) -0.0018(4)
N2 0.0169(6) 0.0094(5) 0.0131(5) -0.0035(4) 0.0042(4) -0.0013(4)
N3 0.0137(5) 0.0112(5) 0.0128(5) -0.0033(4) 0.0024(4) -0.0014(4)
N4 0.0133(5) 0.0098(5) 0.0109(5) -0.0032(4) 0.0025(4) -0.0012(4)
N5 0.0148(5) 0.0122(5) 0.0127(5) -0.0033(4) 0.0026(4) -0.0012(4)
N6 0.0157(6) 0.0113(5) 0.0130(5) -0.0030(4) 0.0030(4) -0.0017(4)
N7 0.0143(5) 0.0121(5) 0.0123(5) -0.0034(4) 0.0020(4) -0.0003(4)
C1 0.0104(6) 0.0128(6) 0.0133(6) -0.0025(5) 0.0004(5) -0.0010(5)
C2 0.0119(6) 0.0110(6) 0.0117(6) -0.0025(5) 0.0002(5) -0.0006(5)
C3 0.0116(6) 0.0140(6) 0.0116(6) -0.0032(5) 0.0012(5) -0.0006(5)
C4 0.0110(6) 0.0118(6) 0.0109(6) -0.0015(5) -0.0003(5) -0.0009(5)
C5 0.0106(6) 0.0137(6) 0.0102(6) -0.0038(5) 0.0005(5) 0.0007(5)
C6 0.0128(6) 0.0128(6) 0.0133(6) -0.0031(5) -0.0008(5) 0.0007(5)
Zn2 0.01151(15) 0.01138(15) 0.01151(16) -0.00306(11) 0.00184(11) -0.00084(10)
O6 0.0176(5) 0.0116(5) 0.0125(5) -0.0034(4) 0.0032(4) -0.0003(4)
O7 0.0157(5) 0.0195(5) 0.0161(5) -0.0076(4) 0.0038(4) -0.0047(4)
O8 0.0135(5) 0.0124(5) 0.0214(5) -0.0020(4) 0.0048(4) 0.0005(4)

loop_
_atom_type_symbol
_atom_type_description
_atom_type_scat_dispersion_real
_atom_type_scat_dispersion_imag
_atom_type_scat_source
C C 0.0140 0.0070 'International Tables Vol C Tables 4.2.6.8 and 6.1.1.4'
H H 0.0000 0.0000 'International Tables Vol C Tables 4.2.6.8 and 6.1.1.4'
N N 0.0240 0.0130 'International Tables Vol C Tables 4.2.6.8 and 6.1.1.4'
O O 0.0390 0.0240 'International Tables Vol C Tables 4.2.6.8 and 6.1.1.4'
Zn Zn -2.7480 0.5280 'International Tables Vol C Tables 4.2.6.8 and 6.1.1.4'

loop_
_geom_angle_atom_site_label_1
_geom_angle_atom_site_label_2
_geom_angle_atom_site_label_3
_geom_angle
_geom_angle_site_symmetry_1
_geom_angle_site_symmetry_3
O1 Zn1 O1 180.0 2_677 .
O4 Zn1 O1 90.42(4) . .
O4 Zn1 O1 89.58(4) 2_677 .
O4 Zn1 O1 90.42(4) 2_677 2_677
O4 Zn1 O1 89.58(4) . 2_677
O4 Zn1 O4 180.000(13) . 2_677
O5 Zn1 O1 89.13(4) . .
O5 Zn1 O1 89.13(4) 2_677 2_677
O5 Zn1 O1 90.87(4) 2_677 .
O5 Zn1 O1 90.87(4) . 2_677
O5 Zn1 O4 96.65(4) . 2_677
O5 Zn1 O4 83.35(4) 2_677 2_677
O5 Zn1 O4 96.65(4) 2_677 .
O5 Zn1 O4 83.35(4) . .
O5 Zn1 O5 180.0 2_677 .
C1 O1 Zn1 127.41(8) . .
Zn1 O4 H4A 119(2) . .
Zn1 O4 H4B 112.1(18) . .
H4A O4 H4B 109(3) . .
Zn1 O5 H5A 126.3(19) . .
Zn1 O5 H5B 106.8(16) . .
H5A O5 H5B 109(2) . .
C2 N1 C1 117.47(11) . .
C2 N2 H2 116.8(14) . .
C2 N2 C3 122.94(12) . .
C3 N2 H2 120.3(14) . .
C4 N3 C1 118.99(11) . .
C2 N4 C4 118.01(11) . .
C2 N4 C5 121.53(11) . .
C4 N4 C5 120.44(11) . .
C5 N5 C3 119.52(12) . .
C4 N6 C6 119.57(12) . .
C5 N7 C6 119.42(12) . .
O1 C1 N1 117.80(12) . .
O1 C1 N3 119.91(12) . .
N3 C1 N1 122.29(12) . .
N1 C2 N2 121.05(12) . .
N1 C2 N4 122.98(12) . .
N2 C2 N4 115.97(12) . .
O2 C3 N2 117.33(12) . .
O2 C3 N5 122.92(12) . .
N5 C3 N2 119.75(12) . .
N3 C4 N4 120.08(12) . .
N6 C4 N3 121.00(12) . .
N6 C4 N4 118.91(12) . .
N5 C5 N4 119.80(12) . .
N7 C5 N4 119.22(12) . .
N7 C5 N5 120.97(12) . .
O3 C6 N6 118.94(12) . .
O3 C6 N7 118.88(12) . .
N6 C6 N7 122.17(12) . .
O6 Zn2 O6 180.0 . 2_765
O7 Zn2 O6 87.85(4) . 2_765
O7 Zn2 O6 92.15(4) . .
O7 Zn2 O6 92.14(4) 2_765 2_765
O7 Zn2 O6 87.85(4) 2_765 .
O7 Zn2 O7 180.0 . 2_765
O8 Zn2 O6 90.55(4) . .
O8 Zn2 O6 90.56(4) 2_765 2_765
O8 Zn2 O6 89.44(4) 2_765 .
O8 Zn2 O6 89.44(4) . 2_765
O8 Zn2 O7 93.88(4) . .
O8 Zn2 O7 93.88(4) 2_765 2_765
O8 Zn2 O7 86.12(4) . 2_765
O8 Zn2 O7 86.12(4) 2_765 .
O8 Zn2 O8 180.0 . 2_765
Zn2 O6 H6A 116.9(16) . .
Zn2 O6 H6B 107.8(17) . .
H6A O6 H6B 112(2) . .
Zn2 O7 H7A 111.8(15) . .
Zn2 O7 H7B 121.5(19) . .
H7A O7 H7B 118(2) . .
Zn2 O8 H8A 123.4(18) . .
Zn2 O8 H8B 121.3(17) . .
H8A O8 H8B 115(2) . .

loop_
_geom_bond_atom_site_label_1
_geom_bond_atom_site_label_2
_geom_bond_distance
_geom_bond_site_symmetry_2
Zn1 O1 2.1540(10) .
Zn1 O1 2.1540(10) 2_677
Zn1 O4 2.1028(10) .
Zn1 O4 2.1028(10) 2_677
Zn1 O5 2.0283(10) .
Zn1 O5 2.0283(10) 2_677
O1 C1 1.2608(17) .
O2 C3 1.2434(17) .
O3 C6 1.2396(16) .
O4 H4A 0.792(16) .
O4 H4B 0.814(15) .
O5 H5A 0.805(15) .
O5 H5B 0.810(15) .
N1 C1 1.3877(17) .
N1 C2 1.3014(18) .
N2 H2 0.91(2) .
N2 C2 1.3476(18) .
N2 C3 1.3924(17) .
N3 C1 1.3561(17) .
N3 C4 1.3288(18) .
N4 C2 1.3719(17) .
N4 C4 1.4027(17) .
N4 C5 1.4123(17) .
N5 C3 1.3459(17) .
N5 C5 1.3379(17) .
N6 C4 1.3183(17) .
N6 C6 1.3767(17) .
N7 C5 1.3082(18) .
N7 C6 1.3792(17) .
Zn2 O6 2.1126(10) .
Zn2 O6 2.1126(10) 2_765
Zn2 O7 2.0779(10) 2_765
Zn2 O7 2.0779(10) .
Zn2 O8 2.0528(10) .
Zn2 O8 2.0529(10) 2_765
O6 H6A 0.781(14) .
O6 H6B 0.795(15) .
O7 H7A 0.807(14) .
O7 H7B 0.808(15) .
O8 H8A 0.780(14) .
O8 H8B 0.790(15) .

loop_
_geom_hbond_atom_site_label_D
_geom_hbond_atom_site_label_H
_geom_hbond_atom_site_label_A
_geom_hbond_distance_DH
_geom_hbond_distance_HA
_geom_hbond_distance_DA
_geom_hbond_angle_DHA
_geom_hbond_site_symmetry_A
O4 H4A O2 0.792(16) 1.971(19) 2.7198(14) 158(3) 1_456
O4 H4B O2 0.814(15) 2.172(15) 2.9835(15) 175(2) 2_676
O5 H5A N6 0.805(15) 1.900(16) 2.6828(15) 164(3) 1_565
O5 H5B O3 0.810(15) 2.57(2) 2.9903(14) 113.6(18) 1_565
O5 H5B N1 0.810(15) 1.980(17) 2.7173(15) 151(2) .
N2 H2 O3 0.91(2) 1.82(2) 2.7176(14) 171(2) 1_565
O6 H6A O2 0.781(14) 2.171(15) 2.9303(14) 164(2) 1_545
O6 H6B N7 0.795(15) 1.941(15) 2.7346(15) 176(2) .
O7 H7A N5 0.807(14) 2.035(14) 2.8367(15) 172(2) .
O7 H7B O1 0.808(15) 2.151(19) 2.8920(14) 153(3) 1_654
O8 H8A N3 0.780(14) 2.006(15) 2.7839(15) 175(2) 1_654
O8 H8B O1 0.790(15) 2.60(2) 3.0714(15) 120.4(19) 2_766
O8 H8B O4 0.790(15) 2.276(16) 3.0240(15) 158(2) 1_644

loop_
_geom_torsion_atom_site_label_1
_geom_torsion_atom_site_label_2
_geom_torsion_atom_site_label_3
_geom_torsion_atom_site_label_4
_geom_torsion
Zn1 O1 C1 N1 -20.67(17)
Zn1 O1 C1 N3 159.62(9)
C1 N1 C2 N2 -179.50(12)
C1 N1 C2 N4 0.8(2)
C1 N3 C4 N4 -1.92(19)
C1 N3 C4 N6 178.75(12)
C2 N1 C1 O1 176.03(12)
C2 N1 C1 N3 -4.3(2)
C2 N2 C3 O2 175.52(13)
C2 N2 C3 N5 -4.3(2)
C2 N4 C4 N3 -1.34(19)
C2 N4 C4 N6 178.01(12)
C2 N4 C5 N5 -0.28(19)
C2 N4 C5 N7 179.68(13)
C3 N2 C2 N1 178.61(13)
C3 N2 C2 N4 -1.7(2)
C3 N5 C5 N4 -5.85(19)
C3 N5 C5 N7 174.19(12)
C4 N3 C1 O1 -175.47(12)
C4 N3 C1 N1 4.8(2)
C4 N4 C2 N1 1.9(2)
C4 N4 C2 N2 -177.81(12)
C4 N4 C5 N5 -178.50(12)
C4 N4 C5 N7 1.47(19)
C4 N6 C6 O3 -176.25(12)
C4 N6 C6 N7 3.3(2)
C5 N4 C2 N1 -176.35(13)
C5 N4 C2 N2 3.93(18)
C5 N4 C4 N3 176.94(12)
C5 N4 C4 N6 -3.72(19)
C5 N5 C3 O2 -171.78(13)
C5 N5 C3 N2 8.1(2)
C5 N7 C6 O3 173.96(12)
C5 N7 C6 N6 -5.6(2)
C6 N6 C4 N3 -179.36(12)
C6 N6 C4 N4 1.30(19)
C6 N7 C5 N4 3.07(19)
C6 N7 C5 N5 -176.96(12)
